data_7044866
loop_
_publ_author_name
'Jia, Hongli'
'Li, Qi'
'Bayaguud, Aruuhan'
'Huang, Yichao'
'She, Shan'
'Chen, Kun'
'Wei, Yongge'

_publ_section_title
;
 Diversified polyoxovanadate derivatives obtained by copper(i)-catalysed
 azide-alkyne cycloaddition reaction: their synthesis and structural
 characterization.
;
_journal_issue 2
_journal_name_full 'Dalton transactions (Cambridge, England : 2003)'
_journal_page_first 577
_journal_page_last 584
_journal_paper_doi 10.1039/c7dt03822d
_journal_volume 47
_journal_year 2018
_chemical_formula_moiety 'C28 H32 N6 O19 V6, 2(C16 H36 N)'
_chemical_formula_sum 'C60 H104 N8 O19 V6'
_chemical_formula_weight 1547.15
_space_group_crystal_system monoclinic
_space_group_IT_number 14
_space_group_name_Hall '-P 2ybc'
_space_group_name_H-M_alt 'P 1 21/c 1'
_symmetry_space_group_name_Hall '-P 2ybc'
_symmetry_space_group_name_H-M 'P 1 21/c 1'
_atom_sites_solution_hydrogens geom
_audit_creation_date 2017-08-30
_audit_creation_method
;
Olex2 1.2-beta
(compiled 2016.11.07 svn.r3352 for OlexSys, GUI svn.r5261)
;
_audit_update_record
;
2017-08-31 deposited with the CCDC.
2017-11-27 downloaded from the CCDC.
;
_cell_angle_alpha 90
_cell_angle_beta 91.666(5)
_cell_angle_gamma 90
_cell_formula_units_Z 2
_cell_length_a 10.2063(5)
_cell_length_b 21.4566(18)
_cell_length_c 16.8058(12)
_cell_measurement_reflns_used 3924
_cell_measurement_temperature 293(2)
_cell_measurement_theta_max 74.9290
_cell_measurement_theta_min 4.7820
_cell_volume 3678.8(4)
_computing_cell_refinement 'CrysAlisPro 1.171.38.43f (Rigaku OD, 2015)'
_computing_data_collection 'CrysAlisPro 1.171.38.43f (Rigaku OD, 2015)'
_computing_data_reduction 'CrysAlisPro 1.171.38.43f (Rigaku OD, 2015)'
_computing_molecular_graphics 'Olex2 (Dolomanov et al., 2009)'
_computing_publication_material 'Olex2 (Dolomanov et al., 2009)'
_computing_structure_refinement 'ShelXL (Sheldrick, 2015)'
_diffrn_ambient_temperature 293(2)
_diffrn_detector 'CCD plate'
_diffrn_detector_area_resol_mean 5.2137
_diffrn_detector_type AtlasS2
_diffrn_measured_fraction_theta_full 0.999
_diffrn_measured_fraction_theta_max 0.971
_diffrn_measurement_details
;
List of Runs (angles in degrees, time in seconds):

  # Type    Start    End  Width  t~exp~   \w     \q     \k     \f   Frames
#--------------------------------------------------------------------------
  1  \w   -115.00 -18.00   1.00    1.00    --  -40.81 -38.00  90.00   97
  2  \w      6.00  33.00   1.00    1.00    --  -40.81  38.00 150.00   27
  3  \w    -96.00  -8.00   1.00    1.00    --  -40.81 125.00  30.00   88
  4  \w     24.00  80.00   1.00    1.00    --   40.81-125.00 -30.00   56
  5  \w     88.00 114.00   1.00   15.00    --  110.27  45.00 -60.00   26
  6  \w     37.00 137.00   1.00   15.00    --  110.27 -30.00 120.00  100
  7  \w     37.00 131.00   1.00   15.00    --  110.27 -45.00 -90.00   94
  8  \w     98.00 143.00   1.00   15.00    --  110.27 125.00-180.00   45
  9  \w    113.00 174.00   1.00   15.00    --  110.27  45.00  90.00   61
 10  \w    127.00 178.00   1.00   15.00    --  110.27  45.00 -60.00   51
 11  \w     97.00 161.00   1.00   15.00    --  110.27  45.00   0.00   64
;
_diffrn_measurement_device 'four-circle diffractometer'
_diffrn_measurement_device_type 'SuperNova, Dual, Cu at zero, AtlasS2'
_diffrn_measurement_method '\w scans'
_diffrn_orient_matrix_type 'CrysAlisPro convention (1999,Acta A55,543-557)'
_diffrn_orient_matrix_UB_11 0.0708099000
_diffrn_orient_matrix_UB_12 0.0551405000
_diffrn_orient_matrix_UB_13 0.0414040000
_diffrn_orient_matrix_UB_21 -0.0775739000
_diffrn_orient_matrix_UB_22 -0.0119380000
_diffrn_orient_matrix_UB_23 0.0758045000
_diffrn_orient_matrix_UB_31 0.1086439000
_diffrn_orient_matrix_UB_32 -0.0443649000
_diffrn_orient_matrix_UB_33 0.0307186000
_diffrn_radiation_monochromator mirror
_diffrn_radiation_probe x-ray
_diffrn_radiation_type CuK\a
_diffrn_radiation_wavelength 1.54184
_diffrn_reflns_av_R_equivalents 0.0316
_diffrn_reflns_av_unetI/netI 0.0571
_diffrn_reflns_Laue_measured_fraction_full 0.999
_diffrn_reflns_Laue_measured_fraction_max 0.971
_diffrn_reflns_limit_h_max 12
_diffrn_reflns_limit_h_min -11
_diffrn_reflns_limit_k_max 18
_diffrn_reflns_limit_k_min -26
_diffrn_reflns_limit_l_max 20
_diffrn_reflns_limit_l_min -20
_diffrn_reflns_number 14987
_diffrn_reflns_point_group_measured_fraction_full 0.999
_diffrn_reflns_point_group_measured_fraction_max 0.971
_diffrn_reflns_theta_full 67.684
_diffrn_reflns_theta_max 75.549
_diffrn_reflns_theta_min 4.121
_diffrn_source 'micro-focus sealed X-ray tube'
_diffrn_source_type 'SuperNova (Cu) X-ray Source'
_exptl_absorpt_coefficient_mu 6.721
_exptl_absorpt_correction_T_max 1.00000
_exptl_absorpt_correction_T_min 0.56099
_exptl_absorpt_correction_type multi-scan
_exptl_absorpt_process_details
;
CrysAlisPro 1.171.38.43f (Rigaku Oxford Diffraction, 2015)
Empirical absorption correction using spherical harmonics,
 implemented in SCALE3 ABSPACK scaling algorithm.
;
_exptl_crystal_colour brown
_exptl_crystal_colour_primary brown
_exptl_crystal_density_diffrn 1.397
_exptl_crystal_description block
_exptl_crystal_F_000 1620
_exptl_crystal_size_max 0.45
_exptl_crystal_size_mid 0.35
_exptl_crystal_size_min 0.25
_refine_diff_density_max 0.691
_refine_diff_density_min -0.364
_refine_diff_density_rms 0.096
_refine_ls_extinction_method none
_refine_ls_goodness_of_fit_ref 0.998
_refine_ls_hydrogen_treatment constr
_refine_ls_matrix_type full
_refine_ls_number_parameters 439
_refine_ls_number_reflns 7404
_refine_ls_number_restraints 42
_refine_ls_restrained_S_all 1.009
_refine_ls_R_factor_all 0.1006
_refine_ls_R_factor_gt 0.0774
_refine_ls_shift/su_max 0.002
_refine_ls_shift/su_mean 0.000
_refine_ls_structure_factor_coef Fsqd
_refine_ls_weighting_details 'w=1/[\s^2^(Fo^2^)+(0.1750P)^2^] where P=(Fo^2^+2Fc^2^)/3'
_refine_ls_weighting_scheme calc
_refine_ls_wR_factor_gt 0.2241
_refine_ls_wR_factor_ref 0.2525
_reflns_Friedel_coverage 0.000
_reflns_number_gt 5029
_reflns_number_total 7404
_reflns_threshold_expression 'I > 2\s(I)'
_cod_data_source_file c7dt03822d2.cif
_cod_data_source_block exp_1529
_cod_depositor_comments 'Adding full bibliography for 7044864--7044867.cif.'
_cod_database_code 7044866
_chemical_oxdiff_formula V6CHNO
_shelx_space_group_comment
;
The symmetry employed for this shelxl refinement is uniquely defined
by the following loop, which should always be used as a source of
symmetry information in preference to the above space-group names.
They are only intended as comments.
;
_reflns_odcompleteness_completeness 99.90
_reflns_odcompleteness_iscentric 1
_reflns_odcompleteness_theta 66.97
_olex2_refinement_description
;
1. Fixed Uiso
 At 1.2 times of:
  All C(H) groups, All C(H,H) groups, All C(H,H,H,H) groups
 At 1.5 times of:
  All C(H,H,H) groups
2. Restrained distances
 C30A-C29 = C29-C30B = C28-C29
 1.54 with sigma of 0.02
 C29-C30B = C30A-C29 = C28-C29 = C28-C27
 1.54 with sigma of 0.02
 C26-C25B = C25B-C24B = C24B-C23B = C24A-C23A
 1.54 with sigma of 0.02
 C26-C25A = C24A-C25A
 1.54 with sigma of 0.02
 C26-C25B = C26-C25A = C24A-C25A = C25B-C24B = C24A-C23A = C24B-C23B
 1.54 with sigma of 0.02
 C30B-C28
 2.34 with sigma of 0.04
 C30A-C28
 2.34 with sigma of 0.04
 C29-C27
 2.34 with sigma of 0.04
 C25B-C23B
 2.34 with sigma of 0.04
 C23B-C25B
 2.34 with sigma of 0.04
 C24B-C26
 2.34 with sigma of 0.04
 C23A-C25A
 2.34 with sigma of 0.04
 C24A-C26
 2.34 with sigma of 0.04
3. Rigid bond restraints
 C28, C29, C30A, C30B
 with sigma for 1-2 distances of 0.01 and sigma for 1-3 distances of 0.01
 C25B, C25A, C24A, C24B, C23B, C23A, C26
 with sigma for 1-2 distances of 0.01 and sigma for 1-3 distances of 0.01
4. Uiso/Uaniso restraints and constraints
Uanis(C30B) = Uanis(C30A)
Uanis(C25A) = Uanis(C25B)
Uanis(C24B) = Uanis(C24A)
Uanis(C23B) = Uanis(C23A)
5. Others
 Fixed Sof: H29A(0.75) H29B(0.75) H29C(0.25) H29D(0.25) H26A(0.75) H26B(0.75)
 H26C(0.25) H26D(0.25) C24B(0.75) H24A(0.75) H24B(0.75) C25B(0.75) H25A(0.75)
 H25B(0.75) C23B(0.75) H23A(0.75) H23B(0.75) H23C(0.75) C30A(0.75) H30A(0.75)
 H30B(0.75) H30C(0.75) C30B(0.25) H30D(0.25) H30E(0.25) H30F(0.25) C24A(0.25)
 H24C(0.25) H24D(0.25) C23A(0.25) H23D(0.25) H23E(0.25) H23F(0.25) C25A(0.25)
 H25C(0.25) H25D(0.25)
6.a Secondary CH2 refined with riding coordinates:
 C11(H11A,H11B), C13(H13A,H13B), C10(H10A,H10B), C14(H14A,H14B), C19(H19A,
 H19B), C18(H18A,H18B), C27(H27A,H27B), C29(H29A,H29B), C29(H29C,H29D),
 C26(H26A,H26B), C26(H26C,H26D), C28(H28A,H28B), C20(H20A,H20B), C17(H17A,H17B),
  C24B(H24A,H24B), C21(H21A,H21B), C25B(H25A,H25B), C16(H16A,H16B), C24A(H24C,
 H24D), C25A(H25C,H25D)
6.b Me refined with riding coordinates:
 C30B(H30D,H30E,H30F)
6.c Aromatic/amide H refined with riding coordinates:
 C9(H9), C6(H6), C7(H7), C3(H3), C4(H4)
6.d Idealised Me refined as rotating group:
 C1(H1A,H1B,H1C), C22(H22A,H22B,H22C), C23B(H23A,H23B,H23C), C15(H15A,H15B,
 H15C), C30A(H30A,H30B,H30C), C23A(H23D,H23E,H23F)
;
_shelx_shelxl_version_number 2014/7
_olex2_submission_special_instructions 'No special instructions were received'
_oxdiff_exptl_absorpt_empirical_details
;
Empirical correction (ABSPACK) includes:
- Absorption correction using spherical harmonics
- Frame scaling
;
_oxdiff_exptl_absorpt_empirical_full_max 1.495
_oxdiff_exptl_absorpt_empirical_full_min 0.653

loop_
_space_group_symop_operation_xyz
'x, y, z'
'-x, y+1/2, -z+1/2'
'-x, -y, -z'
'x, -y-1/2, z-1/2'

loop_
_atom_site_label
_atom_site_type_symbol
_atom_site_fract_x
_atom_site_fract_y
_atom_site_fract_z
_atom_site_U_iso_or_equiv
_atom_site_adp_type
_atom_site_occupancy
_atom_site_site_symmetry_order
_atom_site_calc_flag
_atom_site_refinement_flags_posn
_atom_site_refinement_flags_adp
_atom_site_refinement_flags_occupancy
_atom_site_disorder_assembly
_atom_site_disorder_group
V2 V 1.20295(6) 0.51685(5) 0.46003(5) 0.0730(3) Uani 1 1 d . . . . .
V1 V 0.96328(7) 0.59953(4) 0.46451(5) 0.0741(3) Uani 1 1 d . . . . .
V3 V 0.96316(7) 0.46176(5) 0.37725(5) 0.0760(3) Uani 1 1 d . . . . .
O6 O 1.0000 0.5000 0.5000 0.0617(9) Uani 1 2 d S T P . .
O4 O 0.7837(3) 0.57018(16) 0.49412(18) 0.0691(7) Uani 1 1 d . . . . .
O2 O 0.9174(3) 0.55229(18) 0.36284(19) 0.0740(8) Uani 1 1 d . . . . .
O1 O 0.7831(3) 0.45909(17) 0.4246(2) 0.0736(8) Uani 1 1 d . . . . .
O8 O 1.1370(3) 0.59339(18) 0.4376(2) 0.0800(9) Uani 1 1 d . . . . .
O9 O 1.1343(3) 0.48224(19) 0.36856(19) 0.0798(9) Uani 1 1 d . . . . .
O7 O 1.0020(3) 0.61155(19) 0.5692(2) 0.0830(9) Uani 1 1 d . . . . .
O5 O 0.9223(4) 0.66754(19) 0.4336(3) 0.0946(11) Uani 1 1 d . . . . .
O3 O 0.9181(4) 0.4395(2) 0.2892(2) 0.0985(12) Uani 1 1 d . . . . .
O10 O 1.3556(3) 0.5243(2) 0.4428(2) 0.0903(11) Uani 1 1 d . . . . .
N3 N 0.5131(4) 0.6291(3) 0.3134(3) 0.0878(12) Uani 1 1 d . . . . .
C12 C 0.6767(4) 0.5500(3) 0.3651(3) 0.0741(12) Uani 1 1 d . . . . .
N4 N 0.9778(7) 0.7855(3) 0.6501(4) 0.118(2) Uani 1 1 d . . . . .
C11 C 0.6728(4) 0.5854(3) 0.4433(3) 0.0739(12) Uani 1 1 d . . . . .
H11A H 0.6724 0.6298 0.4326 0.089 Uiso 1 1 calc R . . . .
H11B H 0.5927 0.5752 0.4701 0.089 Uiso 1 1 calc R . . . .
N2 N 0.5773(5) 0.6718(3) 0.2739(4) 0.1107(19) Uani 1 1 d . . . . .
C13 C 0.6729(4) 0.4804(3) 0.3788(3) 0.0794(13) Uani 1 1 d . . . . .
H13A H 0.5934 0.4698 0.4061 0.095 Uiso 1 1 calc R . . . .
H13B H 0.6703 0.4592 0.3278 0.095 Uiso 1 1 calc R . . . .
C10 C 0.5528(4) 0.5654(3) 0.3123(3) 0.0851(15) Uani 1 1 d . . . . .
H10A H 0.5697 0.5538 0.2578 0.102 Uiso 1 1 calc R . . . .
H10B H 0.4806 0.5400 0.3299 0.102 Uiso 1 1 calc R . . . .
C14 C 0.7994(4) 0.5680(3) 0.3201(3) 0.0778(13) Uani 1 1 d . . . . .
H14A H 0.7979 0.5469 0.2690 0.093 Uiso 1 1 calc R . . . .
H14B H 0.7981 0.6125 0.3102 0.093 Uiso 1 1 calc R . . . .
N1 N 0.5189(5) 0.7255(3) 0.2849(4) 0.116(2) Uani 1 1 d . . . . .
C8 C 0.4152(5) 0.7168(3) 0.3327(4) 0.0888(15) Uani 1 1 d . . . . .
C9 C 0.4095(5) 0.6553(3) 0.3507(4) 0.0887(15) Uani 1 1 d . . . . .
H9 H 0.3483 0.6353 0.3816 0.106 Uiso 1 1 calc R . . . .
C6 C 0.2012(7) 0.7557(4) 0.3817(4) 0.1047(19) Uani 1 1 d . . . . .
H6 H 0.1740 0.7148 0.3895 0.126 Uiso 1 1 calc R . . . .
C5 C 0.3256(6) 0.7671(4) 0.3546(4) 0.0984(18) Uani 1 1 d . . . . .
C7 C 0.1168(8) 0.8042(5) 0.3975(4) 0.118(3) Uani 1 1 d . . . . .
H7 H 0.0330 0.7953 0.4146 0.142 Uiso 1 1 calc R . . . .
C19 C 1.0348(11) 0.8406(5) 0.6941(6) 0.144(3) Uani 1 1 d . . . . .
H19A H 0.9626 0.8645 0.7147 0.172 Uiso 1 1 calc R . . . .
H19B H 1.0852 0.8248 0.7397 0.172 Uiso 1 1 calc R . . . .
C2 C 0.1538(10) 0.8651(5) 0.3885(5) 0.137(3) Uani 1 1 d . . . . .
C18 C 0.8775(10) 0.8093(5) 0.5807(5) 0.139(3) Uani 1 1 d . . . . .
H18A H 0.9285 0.8306 0.5413 0.167 Uiso 1 1 calc R . . . .
H18B H 0.8397 0.7727 0.5551 0.167 Uiso 1 1 calc R . . . .
C27 C 1.0796(9) 0.7503(4) 0.6056(5) 0.125(3) Uani 1 1 d D . . . .
H27A H 1.0373 0.7165 0.5764 0.150 Uiso 1 1 calc R . . . .
H27B H 1.1181 0.7780 0.5672 0.150 Uiso 1 1 calc R . . . .
C29 C 1.2947(10) 0.6926(5) 0.6100(8) 0.156(4) Uani 1 1 d D U . . .
H29A H 1.3377 0.6623 0.6447 0.187 Uiso 0.75 1 calc R . . A 1
H29B H 1.2538 0.6697 0.5661 0.187 Uiso 0.75 1 calc R . . A 1
H29C H 1.2768 0.6485 0.6031 0.187 Uiso 0.25 1 calc R . . B 2
H29D H 1.3022 0.7116 0.5579 0.187 Uiso 0.25 1 calc R . . B 2
C3 C 0.2743(12) 0.8773(5) 0.3627(7) 0.151(4) Uani 1 1 d . . . . .
H3 H 0.3005 0.9185 0.3572 0.181 Uiso 1 1 calc R . . . .
C26 C 0.8960(10) 0.7497(5) 0.7096(6) 0.144(3) Uani 1 1 d D U . . .
H26A H 0.8439 0.7791 0.7390 0.173 Uiso 0.75 1 calc R . . C 1
H26B H 0.9546 0.7287 0.7474 0.173 Uiso 0.75 1 calc R . . C 1
H26C H 0.9433 0.7571 0.7596 0.173 Uiso 0.25 1 calc R . . D 2
H26D H 0.8176 0.7750 0.7123 0.173 Uiso 0.25 1 calc R . . D 2
C4 C 0.3635(9) 0.8283(4) 0.3434(6) 0.126(3) Uani 1 1 d . . . . .
H4 H 0.4455 0.8376 0.3237 0.151 Uiso 1 1 calc R . . . .
C28 C 1.1842(11) 0.7245(6) 0.6572(8) 0.180(5) Uani 1 1 d D U . . .
H28A H 1.1467 0.6942 0.6929 0.216 Uiso 1 1 calc R . . . .
H28B H 1.2222 0.7578 0.6895 0.216 Uiso 1 1 calc R . . . .
C20 C 1.1193(13) 0.8839(6) 0.6508(7) 0.159(4) Uani 1 1 d . . . . .
H20A H 1.0695 0.9018 0.6064 0.191 Uiso 1 1 calc R . . . .
H20B H 1.1923 0.8610 0.6295 0.191 Uiso 1 1 calc R . . . .
C17 C 0.7710(12) 0.8499(8) 0.6010(7) 0.189(6) Uani 1 1 d . . . . .
H17A H 0.8068 0.8883 0.6227 0.227 Uiso 1 1 calc R . . . .
H17B H 0.7206 0.8302 0.6422 0.227 Uiso 1 1 calc R . . . .
C1 C 0.0674(15) 0.9203(6) 0.4046(6) 0.201(7) Uani 1 1 d . . . . .
H1A H -0.0181 0.9133 0.3809 0.301 Uiso 1 1 calc GR . . . .
H1B H 0.1050 0.9571 0.3821 0.301 Uiso 1 1 calc GR . . . .
H1C H 0.0602 0.9257 0.4610 0.301 Uiso 1 1 calc GR . . . .
C24B C 0.7525(13) 0.6573(6) 0.7359(8) 0.156(5) Uani 0.75 1 d D U . E 1
H24A H 0.8240 0.6318 0.7570 0.187 Uiso 0.75 1 calc R . . E 1
H24B H 0.7194 0.6822 0.7790 0.187 Uiso 0.75 1 calc R . . E 1
C21 C 1.1706(18) 0.9347(6) 0.7023(9) 0.196(7) Uani 1 1 d . . . . .
H21A H 1.0977 0.9593 0.7208 0.235 Uiso 1 1 calc R . . . .
H21B H 1.2151 0.9167 0.7486 0.235 Uiso 1 1 calc R . . . .
C25B C 0.8020(11) 0.7000(5) 0.6696(7) 0.139(3) Uani 0.75 1 d D U . E 1
H25A H 0.7287 0.7205 0.6426 0.167 Uiso 0.75 1 calc R . . E 1
H25B H 0.8488 0.6757 0.6309 0.167 Uiso 0.75 1 calc R . . E 1
C16 C 0.6781(16) 0.8654(9) 0.5293(8) 0.226(8) Uani 1 1 d . . . . .
H16A H 0.6313 0.8282 0.5123 0.271 Uiso 1 1 calc R . . . .
H16B H 0.7290 0.8800 0.4851 0.271 Uiso 1 1 calc R . . . .
C22 C 1.2576(17) 0.9738(9) 0.6632(13) 0.250(10) Uani 1 1 d . . . . .
H22A H 1.3243 0.9492 0.6392 0.375 Uiso 1 1 calc GR . . . .
H22B H 1.2976 1.0022 0.7008 0.375 Uiso 1 1 calc GR . . . .
H22C H 1.2107 0.9970 0.6226 0.375 Uiso 1 1 calc GR . . . .
C23B C 0.6437(12) 0.6158(7) 0.7014(11) 0.176(6) Uani 0.75 1 d D U . E 1
H23A H 0.5709 0.6411 0.6841 0.265 Uiso 0.75 1 calc GR . . E 1
H23B H 0.6159 0.5872 0.7415 0.265 Uiso 0.75 1 calc GR . . E 1
H23C H 0.6759 0.5929 0.6570 0.265 Uiso 0.75 1 calc GR . . E 1
C15 C 0.576(2) 0.9178(13) 0.5531(13) 0.351(17) Uani 1 1 d . . . . .
H15A H 0.4992 0.8984 0.5736 0.527 Uiso 1 1 calc GR . . . .
H15B H 0.5521 0.9421 0.5070 0.527 Uiso 1 1 calc GR . . . .
H15C H 0.6152 0.9444 0.5931 0.527 Uiso 1 1 calc GR . . . .
C30A C 1.3956(16) 0.7330(11) 0.5776(11) 0.235(10) Uani 0.75 1 d D U . F 1
H30A H 1.3569 0.7718 0.5611 0.352 Uiso 0.75 1 calc GR . . F 1
H30B H 1.4336 0.7130 0.5326 0.352 Uiso 0.75 1 calc GR . . F 1
H30C H 1.4625 0.7405 0.6177 0.352 Uiso 0.75 1 calc GR . . F 1
C30B C 1.419(3) 0.703(3) 0.660(3) 0.235(10) Uani 0.25 1 d D U . F 2
H30D H 1.4917 0.6838 0.6339 0.352 Uiso 0.25 1 calc R . . F 2
H30E H 1.4347 0.7464 0.6663 0.352 Uiso 0.25 1 calc R . . F 2
H30F H 1.4095 0.6837 0.7113 0.352 Uiso 0.25 1 calc R . . F 2
C24A C 0.787(4) 0.6807(16) 0.8040(19) 0.156(5) Uani 0.25 1 d D U . E 2
H24C H 0.7355 0.7171 0.8174 0.187 Uiso 0.25 1 calc R . . E 2
H24D H 0.8528 0.6725 0.8452 0.187 Uiso 0.25 1 calc R . . E 2
C23A C 0.701(3) 0.6234(18) 0.784(3) 0.176(6) Uani 0.25 1 d D U . E 2
H23D H 0.6105 0.6355 0.7816 0.265 Uiso 0.25 1 calc GR . . E 2
H23E H 0.7141 0.5924 0.8251 0.265 Uiso 0.25 1 calc GR . . E 2
H23F H 0.7254 0.6064 0.7339 0.265 Uiso 0.25 1 calc GR . . E 2
C25A C 0.843(4) 0.6845(9) 0.7209(19) 0.139(3) Uani 0.25 1 d D U . E 2
H25C H 0.9126 0.6541 0.7157 0.167 Uiso 0.25 1 calc R . . E 2
H25D H 0.7752 0.6756 0.6809 0.167 Uiso 0.25 1 calc R . . E 2

loop_
_atom_site_aniso_label
_atom_site_aniso_U_11
_atom_site_aniso_U_22
_atom_site_aniso_U_33
_atom_site_aniso_U_23
_atom_site_aniso_U_13
_atom_site_aniso_U_12
V2 0.0401(4) 0.1043(6) 0.0754(5) 0.0153(4) 0.0164(3) -0.0011(3)
V1 0.0488(4) 0.0860(6) 0.0879(5) 0.0076(4) 0.0070(3) -0.0018(3)
V3 0.0542(4) 0.1046(7) 0.0698(4) -0.0067(4) 0.0096(3) 0.0085(4)
O6 0.0396(17) 0.080(3) 0.067(2) 0.0047(17) 0.0138(14) -0.0018(15)
O4 0.0447(13) 0.092(2) 0.0712(16) 0.0072(14) 0.0117(11) 0.0061(13)
O2 0.0455(13) 0.106(2) 0.0712(17) 0.0137(16) 0.0136(11) 0.0043(14)
O1 0.0454(13) 0.096(2) 0.0794(18) 0.0026(16) 0.0058(12) -0.0020(13)
O8 0.0485(14) 0.100(2) 0.092(2) 0.0205(18) 0.0098(14) -0.0072(14)
O9 0.0531(15) 0.119(3) 0.0686(17) 0.0081(17) 0.0199(13) 0.0105(15)
O7 0.0608(17) 0.097(2) 0.092(2) -0.0094(18) 0.0034(15) 0.0044(16)
O5 0.069(2) 0.091(3) 0.124(3) 0.022(2) 0.0064(19) 0.0005(17)
O3 0.078(2) 0.138(4) 0.079(2) -0.020(2) -0.0003(17) 0.013(2)
O10 0.0451(14) 0.127(3) 0.100(2) 0.027(2) 0.0194(15) -0.0003(16)
N3 0.059(2) 0.114(3) 0.091(3) 0.023(2) 0.0089(18) 0.007(2)
C12 0.0443(19) 0.103(3) 0.075(2) 0.008(2) 0.0057(16) 0.0028(19)
N4 0.132(5) 0.115(4) 0.108(4) -0.013(3) 0.048(4) 0.006(4)
C11 0.0441(18) 0.097(3) 0.081(3) 0.008(2) 0.0132(17) 0.0077(19)
N2 0.068(3) 0.145(5) 0.120(4) 0.041(4) 0.025(3) 0.007(3)
C13 0.047(2) 0.110(4) 0.081(3) 0.002(3) 0.0032(18) -0.001(2)
C10 0.051(2) 0.121(4) 0.082(3) 0.014(3) 0.0009(19) 0.003(2)
C14 0.050(2) 0.113(4) 0.071(2) 0.016(2) 0.0119(17) 0.006(2)
N1 0.077(3) 0.135(5) 0.139(5) 0.056(4) 0.026(3) 0.019(3)
C8 0.068(3) 0.103(4) 0.095(3) 0.029(3) -0.001(2) -0.001(3)
C9 0.059(2) 0.117(4) 0.091(3) 0.017(3) 0.007(2) 0.000(3)
C6 0.096(4) 0.134(6) 0.085(3) 0.023(3) 0.013(3) 0.011(4)
C5 0.084(3) 0.122(5) 0.089(3) 0.024(3) 0.007(3) 0.012(3)
C7 0.107(5) 0.159(7) 0.090(4) 0.025(4) 0.023(3) 0.035(5)
C19 0.183(10) 0.137(7) 0.113(6) -0.032(5) 0.035(6) 0.021(7)
C2 0.151(8) 0.167(9) 0.095(5) 0.041(5) 0.028(5) 0.057(6)
C18 0.163(8) 0.158(8) 0.098(5) 0.002(5) 0.037(5) 0.026(6)
C27 0.150(7) 0.119(6) 0.107(5) -0.008(4) 0.020(5) 0.029(5)
C29 0.128(7) 0.125(7) 0.213(12) -0.022(7) -0.014(6) 0.016(5)
C3 0.163(9) 0.137(7) 0.154(8) 0.047(6) 0.024(7) 0.045(7)
C26 0.141(7) 0.157(7) 0.137(7) 0.021(5) 0.029(5) 0.042(5)
C4 0.112(5) 0.121(6) 0.146(7) 0.034(5) 0.016(5) -0.005(4)
C28 0.191(10) 0.132(8) 0.215(12) -0.021(8) -0.033(8) 0.050(7)
C20 0.184(11) 0.159(9) 0.134(8) -0.041(7) 0.013(7) 0.003(8)
C17 0.170(10) 0.270(16) 0.129(8) 0.056(9) 0.039(7) 0.086(11)
C1 0.265(15) 0.221(13) 0.119(7) 0.040(7) 0.050(8) 0.145(12)
C24B 0.143(9) 0.158(9) 0.171(11) 0.032(7) 0.075(9) 0.053(6)
C21 0.239(17) 0.135(9) 0.209(14) -0.056(9) -0.058(13) 0.005(10)
C25B 0.136(8) 0.146(8) 0.138(8) 0.029(6) 0.048(6) 0.048(5)
C16 0.211(16) 0.32(2) 0.151(11) 0.039(13) 0.018(10) 0.085(15)
C22 0.182(15) 0.199(16) 0.36(3) -0.072(17) -0.072(17) -0.036(12)
C23B 0.114(9) 0.183(11) 0.236(18) 0.047(11) 0.064(9) 0.043(6)
C15 0.31(3) 0.49(4) 0.25(2) -0.01(2) 0.01(2) 0.25(3)
C30A 0.155(9) 0.34(3) 0.210(16) 0.108(17) -0.061(9) -0.050(11)
C30B 0.155(9) 0.34(3) 0.210(16) 0.108(17) -0.061(9) -0.050(11)
C24A 0.143(9) 0.158(9) 0.171(11) 0.032(7) 0.075(9) 0.053(6)
C23A 0.114(9) 0.183(11) 0.236(18) 0.047(11) 0.064(9) 0.043(6)
C25A 0.136(8) 0.146(8) 0.138(8) 0.029(6) 0.048(6) 0.048(5)

loop_
_atom_type_symbol
_atom_type_description
_atom_type_scat_dispersion_real
_atom_type_scat_dispersion_imag
_atom_type_scat_source
C C 0.0181 0.0091 'International Tables Vol C Tables 4.2.6.8 and 6.1.1.4'
H H 0.0000 0.0000 'International Tables Vol C Tables 4.2.6.8 and 6.1.1.4'
N N 0.0311 0.0180 'International Tables Vol C Tables 4.2.6.8 and 6.1.1.4'
O O 0.0492 0.0322 'International Tables Vol C Tables 4.2.6.8 and 6.1.1.4'
V V 0.0687 2.1097 'International Tables Vol C Tables 4.2.6.8 and 6.1.1.4'

loop_
_geom_angle_atom_site_label_1
_geom_angle_atom_site_label_2
_geom_angle_atom_site_label_3
_geom_angle
_geom_angle_site_symmetry_1
_geom_angle_site_symmetry_3
V3 V2 V1 66.17(3) . .
O6 V2 V1 47.72(2) . .
O6 V2 V3 47.68(2) . .
O4 V2 V1 125.27(8) 3_766 .
O4 V2 V3 81.89(9) 3_766 .
O4 V2 O6 77.76(8) 3_766 .
O1 V2 V1 81.95(10) 3_766 .
O1 V2 V3 125.41(9) 3_766 .
O1 V2 O6 77.94(8) 3_766 .
O1 V2 O4 82.38(14) 3_766 3_766
O8 V2 V1 34.61(9) . .
O8 V2 V3 88.14(12) . .
O8 V2 O6 82.33(10) . .
O8 V2 O4 159.57(13) . 3_766
O8 V2 O1 89.06(17) . 3_766
O8 V2 O9 93.56(18) . .
O9 V2 V1 88.20(11) . .
O9 V2 V3 33.71(9) . .
O9 V2 O6 81.39(9) . .
O9 V2 O4 88.00(16) . 3_766
O9 V2 O1 158.63(13) . 3_766
O10 V2 V1 137.58(16) . .
O10 V2 V3 137.32(17) . .
O10 V2 O6 171.88(15) . .
O10 V2 O4 96.06(17) . 3_766
O10 V2 O1 96.14(18) . 3_766
O10 V2 O8 103.30(18) . .
O10 V2 O9 103.85(19) . .
V2 V1 V3 65.72(3) . 3_766
O6 V1 V2 47.16(2) . .
O6 V1 V3 47.28(2) . 3_766
O4 V1 V2 124.42(10) . .
O4 V1 V3 81.49(9) . 3_766
O4 V1 O6 77.47(10) . .
O4 V1 O2 82.10(13) . .
O2 V1 V2 81.56(9) . .
O2 V1 V3 124.42(11) . 3_766
O2 V1 O6 77.37(10) . .
O8 V1 V2 33.84(11) . .
O8 V1 V3 88.23(11) . 3_766
O8 V1 O6 80.99(12) . .
O8 V1 O4 157.68(16) . .
O8 V1 O2 87.58(15) . .
O7 V1 V2 87.36(11) . .
O7 V1 V3 33.95(13) . 3_766
O7 V1 O6 81.22(13) . .
O7 V1 O4 88.79(15) . .
O7 V1 O2 158.09(17) . .
O7 V1 O8 93.69(17) . .
O5 V1 V2 136.94(14) . .
O5 V1 V3 137.19(19) . 3_766
O5 V1 O6 173.30(16) . .
O5 V1 O4 97.70(17) . .
O5 V1 O2 97.5(2) . .
O5 V1 O8 103.25(18) . .
O5 V1 O7 103.5(2) . .
V2 V3 V1 65.82(3) . 3_766
O6 V3 V2 47.23(2) . .
O6 V3 V1 47.39(2) . 3_766
O2 V3 V2 81.93(10) . .
O2 V3 V1 125.00(10) . 3_766
O2 V3 O6 77.84(10) . .
O2 V3 O1 82.21(13) . .
O1 V3 V2 124.23(10) . .
O1 V3 V1 81.25(10) . 3_766
O1 V3 O6 77.20(10) . .
O9 V3 V2 34.09(11) . .
O9 V3 V1 87.78(11) . 3_766
O9 V3 O6 81.32(12) . .
O9 V3 O2 88.68(16) . .
O9 V3 O1 157.99(16) . .
O9 V3 O7 94.22(17) . 3_766
O7 V3 V2 88.09(12) 3_766 .
O7 V3 V1 33.28(12) 3_766 3_766
O7 V3 O6 80.66(12) 3_766 .
O7 V3 O2 157.61(16) 3_766 .
O7 V3 O1 87.03(15) 3_766 .
O3 V3 V2 138.23(16) . .
O3 V3 V1 137.1(2) . 3_766
O3 V3 O6 172.17(16) . .
O3 V3 O2 96.7(2) . .
O3 V3 O1 96.58(18) . .
O3 V3 O9 104.4(2) . .
O3 V3 O7 104.0(2) . 3_766
V2 O6 V2 180.0 . 3_766
V2 O6 V1 94.88(3) 3_766 .
V2 O6 V1 85.12(3) 3_766 3_766
V2 O6 V1 94.88(3) . 3_766
V2 O6 V1 85.12(3) . .
V2 O6 V3 94.91(3) . 3_766
V2 O6 V3 85.09(3) . .
V2 O6 V3 85.09(3) 3_766 3_766
V2 O6 V3 94.91(3) 3_766 .
V1 O6 V1 180.0 . 3_766
V3 O6 V1 94.67(3) . .
V3 O6 V1 85.33(3) 3_766 .
V3 O6 V1 94.67(3) 3_766 3_766
V3 O6 V1 85.33(3) . 3_766
V3 O6 V3 180.0 3_766 .
V1 O4 V2 109.33(13) . 3_766
C11 O4 V2 118.7(3) . 3_766
C11 O4 V1 119.3(3) . .
V3 O2 V1 109.50(15) . .
C14 O2 V1 118.5(3) . .
C14 O2 V3 118.6(3) . .
V2 O1 V3 109.42(15) 3_766 .
C13 O1 V2 118.3(3) . 3_766
C13 O1 V3 119.4(3) . .
V2 O8 V1 111.55(17) . .
V3 O9 V2 112.20(16) . .
V1 O7 V3 112.8(2) . 3_766
N2 N3 C10 121.0(5) . .
N2 N3 C9 110.4(5) . .
C9 N3 C10 128.6(5) . .
C11 C12 C10 110.1(4) . .
C11 C12 C14 110.0(4) . .
C13 C12 C11 111.1(4) . .
C13 C12 C10 105.9(4) . .
C13 C12 C14 110.5(4) . .
C14 C12 C10 109.1(4) . .
C19 N4 C18 109.6(7) . .
C19 N4 C26 106.5(7) . .
C27 N4 C19 112.2(7) . .
C27 N4 C18 103.5(6) . .
C27 N4 C26 118.1(7) . .
C26 N4 C18 106.5(7) . .
O4 C11 C12 111.2(4) . .
O4 C11 H11A 109.4 . .
O4 C11 H11B 109.4 . .
C12 C11 H11A 109.4 . .
C12 C11 H11B 109.4 . .
H11A C11 H11B 108.0 . .
N1 N2 N3 107.8(5) . .
O1 C13 C12 112.2(4) . .
O1 C13 H13A 109.2 . .
O1 C13 H13B 109.2 . .
C12 C13 H13A 109.2 . .
C12 C13 H13B 109.2 . .
H13A C13 H13B 107.9 . .
N3 C10 C12 115.0(5) . .
N3 C10 H10A 108.5 . .
N3 C10 H10B 108.5 . .
C12 C10 H10A 108.5 . .
C12 C10 H10B 108.5 . .
H10A C10 H10B 107.5 . .
O2 C14 C12 112.6(4) . .
O2 C14 H14A 109.1 . .
O2 C14 H14B 109.1 . .
C12 C14 H14A 109.1 . .
C12 C14 H14B 109.1 . .
H14A C14 H14B 107.8 . .
N2 N1 C8 109.1(5) . .
N1 C8 C5 123.2(6) . .
C9 C8 N1 107.7(6) . .
C9 C8 C5 129.0(5) . .
N3 C9 H9 127.5 . .
C8 C9 N3 105.0(5) . .
C8 C9 H9 127.5 . .
C5 C6 H6 119.6 . .
C7 C6 H6 119.6 . .
C7 C6 C5 120.9(8) . .
C6 C5 C8 122.5(7) . .
C6 C5 C4 118.4(7) . .
C4 C5 C8 119.0(6) . .
C6 C7 H7 119.3 . .
C2 C7 C6 121.5(8) . .
C2 C7 H7 119.3 . .
N4 C19 H19A 107.7 . .
N4 C19 H19B 107.7 . .
H19A C19 H19B 107.1 . .
C20 C19 N4 118.5(7) . .
C20 C19 H19A 107.7 . .
C20 C19 H19B 107.7 . .
C7 C2 C1 124.5(11) . .
C3 C2 C7 118.7(9) . .
C3 C2 C1 116.9(11) . .
N4 C18 H18A 107.5 . .
N4 C18 H18B 107.5 . .
H18A C18 H18B 107.0 . .
C17 C18 N4 119.2(8) . .
C17 C18 H18A 107.5 . .
C17 C18 H18B 107.5 . .
N4 C27 H27A 108.9 . .
N4 C27 H27B 108.9 . .
H27A C27 H27B 107.7 . .
C28 C27 N4 113.5(7) . .
C28 C27 H27A 108.9 . .
C28 C27 H27B 108.9 . .
H29A C29 H29B 107.2 . .
H29C C29 H29D 108.8 . .
C28 C29 H29A 108.0 . .
C28 C29 H29B 108.0 . .
C28 C29 H29C 110.7 . .
C28 C29 H29D 110.7 . .
C30A C29 H29A 108.0 . .
C30A C29 H29B 108.0 . .
C30A C29 C28 117.2(13) . .
C30B C29 H29C 110.7 . .
C30B C29 H29D 110.7 . .
C30B C29 C28 105(2) . .
C2 C3 H3 119.2 . .
C2 C3 C4 121.7(10) . .
C4 C3 H3 119.2 . .
N4 C26 H26A 108.9 . .
N4 C26 H26B 108.9 . .
N4 C26 H26C 102.4 . .
N4 C26 H26D 102.4 . .
N4 C26 C25B 113.6(8) . .
H26A C26 H26B 107.7 . .
H26C C26 H26D 104.9 . .
C25B C26 H26A 108.9 . .
C25B C26 H26B 108.9 . .
C25A C26 N4 138.7(12) . .
C25A C26 H26C 102.4 . .
C25A C26 H26D 102.4 . .
C5 C4 C3 118.9(9) . .
C5 C4 H4 120.6 . .
C3 C4 H4 120.6 . .
C27 C28 C29 113.0(10) . .
C27 C28 H28A 109.0 . .
C27 C28 H28B 109.0 . .
C29 C28 H28A 109.0 . .
C29 C28 H28B 109.0 . .
H28A C28 H28B 107.8 . .
C19 C20 H20A 109.2 . .
C19 C20 H20B 109.2 . .
C19 C20 C21 112.2(11) . .
H20A C20 H20B 107.9 . .
C21 C20 H20A 109.2 . .
C21 C20 H20B 109.2 . .
C18 C17 H17A 108.9 . .
C18 C17 H17B 108.9 . .
C18 C17 C16 113.3(11) . .
H17A C17 H17B 107.7 . .
C16 C17 H17A 108.9 . .
C16 C17 H17B 108.9 . .
C2 C1 H1A 109.5 . .
C2 C1 H1B 109.5 . .
C2 C1 H1C 109.5 . .
H1A C1 H1B 109.5 . .
H1A C1 H1C 109.5 . .
H1B C1 H1C 109.5 . .
H24A C24B H24B 108.3 . .
C25B C24B H24A 109.9 . .
C25B C24B H24B 109.9 . .
C23B C24B H24A 109.9 . .
C23B C24B H24B 109.9 . .
C23B C24B C25B 108.8(11) . .
C20 C21 H21A 109.1 . .
C20 C21 H21B 109.1 . .
H21A C21 H21B 107.8 . .
C22 C21 C20 112.6(15) . .
C22 C21 H21A 109.1 . .
C22 C21 H21B 109.1 . .
C26 C25B H25A 110.2 . .
C26 C25B H25B 110.2 . .
C24B C25B C26 107.7(10) . .
C24B C25B H25A 110.2 . .
C24B C25B H25B 110.2 . .
H25A C25B H25B 108.5 . .
C17 C16 H16A 109.6 . .
C17 C16 H16B 109.6 . .
C17 C16 C15 110.3(14) . .
H16A C16 H16B 108.1 . .
C15 C16 H16A 109.6 . .
C15 C16 H16B 109.6 . .
C21 C22 H22A 109.5 . .
C21 C22 H22B 109.5 . .
C21 C22 H22C 109.5 . .
H22A C22 H22B 109.5 . .
H22A C22 H22C 109.5 . .
H22B C22 H22C 109.5 . .
C24B C23B H23A 109.5 . .
C24B C23B H23B 109.5 . .
C24B C23B H23C 109.5 . .
H23A C23B H23B 109.5 . .
H23A C23B H23C 109.5 . .
H23B C23B H23C 109.5 . .
C16 C15 H15A 109.5 . .
C16 C15 H15B 109.5 . .
C16 C15 H15C 109.5 . .
H15A C15 H15B 109.5 . .
H15A C15 H15C 109.5 . .
H15B C15 H15C 109.5 . .
C29 C30A H30A 109.5 . .
C29 C30A H30B 109.5 . .
C29 C30A H30C 109.5 . .
H30A C30A H30B 109.5 . .
H30A C30A H30C 109.5 . .
H30B C30A H30C 109.5 . .
C29 C30B H30D 109.5 . .
C29 C30B H30E 109.5 . .
C29 C30B H30F 109.5 . .
H30D C30B H30E 109.5 . .
H30D C30B H30F 109.5 . .
H30E C30B H30F 109.5 . .
H24C C24A H24D 110.3 . .
C23A C24A H24C 112.9 . .
C23A C24A H24D 112.9 . .
C25A C24A H24C 112.9 . .
C25A C24A H24D 112.9 . .
C25A C24A C23A 94.2(19) . .
C24A C23A H23D 109.5 . .
C24A C23A H23E 109.5 . .
C24A C23A H23F 109.5 . .
H23D C23A H23E 109.5 . .
H23D C23A H23F 109.5 . .
H23E C23A H23F 109.5 . .
C26 C25A C24A 108.0(19) . .
C26 C25A H25C 110.1 . .
C26 C25A H25D 110.1 . .
C24A C25A H25C 110.1 . .
C24A C25A H25D 110.1 . .
H25C C25A H25D 108.4 . .

loop_
_geom_bond_atom_site_label_1
_geom_bond_atom_site_label_2
_geom_bond_distance
_geom_bond_site_symmetry_2
V2 V1 3.0243(11) .
V2 V3 3.0207(12) .
V2 O6 2.2256(6) .
V2 O4 2.023(3) 3_766
V2 O1 2.007(3) 3_766
V2 O8 1.811(4) .
V2 O9 1.829(4) .
V2 O10 1.601(3) .
V1 V3 3.0412(13) 3_766
V1 O6 2.2458(9) .
V1 O4 2.014(3) .
V1 O2 2.030(4) .
V1 O8 1.847(3) .
V1 O7 1.810(4) .
V1 O5 1.601(4) .
V3 V1 3.0413(13) 3_766
V3 O6 2.2417(8) .
V3 O2 2.011(4) .
V3 O1 2.025(3) .
V3 O9 1.811(3) .
V3 O7 1.842(4) 3_766
V3 O3 1.609(4) .
O6 V2 2.2256(6) 3_766
O6 V1 2.2458(9) 3_766
O6 V3 2.2417(8) 3_766
O4 V2 2.023(3) 3_766
O4 C11 1.436(5) .
O2 C14 1.424(6) .
O1 V2 2.007(3) 3_766
O1 C13 1.419(6) .
O7 V3 1.842(4) 3_766
N3 N2 1.317(7) .
N3 C10 1.426(8) .
N3 C9 1.365(7) .
C12 C11 1.520(7) .
C12 C13 1.512(8) .
C12 C10 1.559(6) .
C12 C14 1.531(6) .
N4 C19 1.502(12) .
N4 C18 1.612(12) .
N4 C27 1.501(9) .
N4 C26 1.529(11) .
C11 H11A 0.9700 .
C11 H11B 0.9700 .
N2 N1 1.312(9) .
C13 H13A 0.9700 .
C13 H13B 0.9700 .
C10 H10A 0.9700 .
C10 H10B 0.9700 .
C14 H14A 0.9700 .
C14 H14B 0.9700 .
N1 C8 1.360(7) .
C8 C9 1.355(9) .
C8 C5 1.469(9) .
C9 H9 0.9300 .
C6 H6 0.9300 .
C6 C5 1.383(9) .
C6 C7 1.381(10) .
C5 C4 1.384(11) .
C7 H7 0.9300 .
C7 C2 1.369(14) .
C19 H19A 0.9700 .
C19 H19B 0.9700 .
C19 C20 1.476(15) .
C2 C3 1.341(15) .
C2 C1 1.506(12) .
C18 H18A 0.9700 .
C18 H18B 0.9700 .
C18 C17 1.441(13) .
C27 H27A 0.9700 .
C27 H27B 0.9700 .
C27 C28 1.465(11) .
C29 H29A 0.9700 .
C29 H29B 0.9700 .
C29 H29C 0.9700 .
C29 H29D 0.9700 .
C29 C28 1.557(11) .
C29 C30A 1.463(12) .
C29 C30B 1.517(14) .
C3 H3 0.9300 .
C3 C4 1.433(13) .
C26 H26A 0.9700 .
C26 H26B 0.9700 .
C26 H26C 0.9700 .
C26 H26D 0.9700 .
C26 C25B 1.572(11) .
C26 C25A 1.514(14) .
C4 H4 0.9300 .
C28 H28A 0.9700 .
C28 H28B 0.9700 .
C20 H20A 0.9700 .
C20 H20B 0.9700 .
C20 C21 1.478(14) .
C17 H17A 0.9700 .
C17 H17B 0.9700 .
C17 C16 1.549(16) .
C1 H1A 0.9600 .
C1 H1B 0.9600 .
C1 H1C 0.9600 .
C24B H24A 0.9700 .
C24B H24B 0.9700 .
C24B C25B 1.539(11) .
C24B C23B 1.524(12) .
C21 H21A 0.9700 .
C21 H21B 0.9700 .
C21 C22 1.40(2) .
C25B H25A 0.9700 .
C25B H25B 0.9700 .
C16 H16A 0.9700 .
C16 H16B 0.9700 .
C16 C15 1.59(2) .
C22 H22A 0.9600 .
C22 H22B 0.9600 .
C22 H22C 0.9600 .
C23B H23A 0.9600 .
C23B H23B 0.9600 .
C23B H23C 0.9600 .
C15 H15A 0.9600 .
C15 H15B 0.9600 .
C15 H15C 0.9600 .
C30A H30A 0.9600 .
C30A H30B 0.9600 .
C30A H30C 0.9600 .
C30B H30D 0.9600 .
C30B H30E 0.9600 .
C30B H30F 0.9600 .
C24A H24C 0.9700 .
C24A H24D 0.9700 .
C24A C23A 1.538(14) .
C24A C25A 1.527(14) .
C23A H23D 0.9600 .
C23A H23E 0.9600 .
C23A H23F 0.9600 .
C25A H25C 0.9700 .
C25A H25D 0.9700 .

loop_
_geom_torsion_atom_site_label_1
_geom_torsion_atom_site_label_2
_geom_torsion_atom_site_label_3
_geom_torsion_atom_site_label_4
_geom_torsion
_geom_torsion_site_symmetry_1
_geom_torsion_site_symmetry_4
V2 V1 O7 V3 -48.05(16) . 3_766
V2 O4 C11 C12 -67.8(4) 3_766 .
V2 O1 C13 C12 69.4(4) 3_766 .
V1 V2 O9 V3 -47.06(19) . .
V1 V3 O9 V2 -47.61(18) 3_766 .
V1 O4 C11 C12 69.8(5) . .
V1 O2 C14 C12 -68.3(5) . .
V3 V2 O8 V1 48.34(18) . .
V3 V1 O8 V2 46.15(18) 3_766 .
V3 O2 C14 C12 68.5(5) . .
V3 O1 C13 C12 -68.1(5) . .
O6 V2 O8 V1 0.82(17) . .
O6 V2 O9 V3 0.41(17) . .
O6 V1 O8 V2 -0.82(17) . .
O6 V1 O7 V3 -1.03(14) . 3_766
O6 V3 O9 V2 -0.41(17) . .
O4 V2 O8 V1 -12.2(6) 3_766 .
O4 V2 O9 V3 78.3(2) 3_766 .
O4 V1 O8 V2 -16.1(5) . .
O4 V1 O7 V3 76.49(19) . 3_766
O2 V1 O8 V2 -78.4(2) . .
O2 V1 O7 V3 11.4(5) . 3_766
O2 V3 O9 V2 77.5(2) . .
O1 V2 O8 V1 -77.1(2) 3_766 .
O1 V2 O9 V3 15.3(6) 3_766 .
O1 V3 O9 V2 12.2(6) . .
O8 V2 O9 V3 -81.3(2) . .
O8 V1 O7 V3 -81.3(2) . 3_766
O9 V2 O8 V1 81.6(2) . .
O7 V1 O8 V2 79.7(2) . .
O7 V3 O9 V2 -80.3(2) 3_766 .
O5 V1 O8 V2 -175.5(2) . .
O5 V1 O7 V3 174.12(19) . 3_766
O3 V3 O9 V2 174.1(2) . .
O10 V2 O8 V1 -173.2(2) . .
O10 V2 O9 V3 174.1(2) . .
N3 N2 N1 C8 0.2(8) . .
N4 C19 C20 C21 -178.5(10) . .
N4 C18 C17 C16 -176.4(12) . .
N4 C27 C28 C29 -175.5(9) . .
N4 C26 C25B C24B 166.3(8) . .
N4 C26 C25A C24A 171(2) . .
C11 C12 C13 O1 -62.1(5) . .
C11 C12 C10 N3 40.1(6) . .
C11 C12 C14 O2 62.1(6) . .
N2 N3 C10 C12 75.8(7) . .
N2 N3 C9 C8 -1.0(7) . .
N2 N1 C8 C9 -0.8(8) . .
N2 N1 C8 C5 -177.7(6) . .
C13 C12 C11 O4 61.0(5) . .
C13 C12 C10 N3 160.3(4) . .
C13 C12 C14 O2 -61.0(6) . .
C10 N3 N2 N1 179.4(6) . .
C10 N3 C9 C8 -179.7(6) . .
C10 C12 C11 O4 177.9(4) . .
C10 C12 C13 O1 178.3(4) . .
C10 C12 C14 O2 -177.0(5) . .
C14 C12 C11 O4 -61.8(5) . .
C14 C12 C13 O1 60.3(5) . .
C14 C12 C10 N3 -80.7(6) . .
N1 C8 C9 N3 1.0(7) . .
N1 C8 C5 C6 159.7(7) . .
N1 C8 C5 C4 -16.4(11) . .
C8 C5 C4 C3 178.2(8) . .
C9 N3 N2 N1 0.5(8) . .
C9 N3 C10 C12 -105.5(6) . .
C9 C8 C5 C6 -16.5(11) . .
C9 C8 C5 C4 167.4(7) . .
C6 C5 C4 C3 2.0(13) . .
C6 C7 C2 C3 1.0(14) . .
C6 C7 C2 C1 -180.0(9) . .
C5 C8 C9 N3 177.8(6) . .
C5 C6 C7 C2 -1.4(12) . .
C7 C6 C5 C8 -176.3(6) . .
C7 C6 C5 C4 -0.2(11) . .
C7 C2 C3 C4 0.9(16) . .
C19 N4 C18 C17 -55.0(13) . .
C19 N4 C27 C28 61.2(12) . .
C19 N4 C26 C25B 166.1(8) . .
C19 N4 C26 C25A -158(3) . .
C19 C20 C21 C22 176.2(14) . .
C2 C3 C4 C5 -2.4(16) . .
C18 N4 C19 C20 -65.1(11) . .
C18 N4 C27 C28 179.2(9) . .
C18 N4 C26 C25B 49.1(10) . .
C18 N4 C26 C25A 85(3) . .
C18 C17 C16 C15 -171.8(17) . .
C27 N4 C19 C20 49.3(13) . .
C27 N4 C18 C17 -174.8(11) . .
C27 N4 C26 C25B -66.7(11) . .
C27 N4 C26 C25A -31(3) . .
C26 N4 C19 C20 180.0(10) . .
C26 N4 C18 C17 59.9(13) . .
C26 N4 C27 C28 -63.4(13) . .
C1 C2 C3 C4 -178.2(10) . .
C23B C24B C25B C26 170.5(9) . .
C30A C29 C28 C27 82.0(15) . .
C30B C29 C28 C27 148(3) . .
C23A C24A C25A C26 160(3) . .
